data_7239696
loop_
_publ_author_name
'Voronin, Alexander P.'
'Volkova, Tatyana V.'
'Ilyukhin, Andrey B.'
'Proshin, Alexey N.'
'Perlovich, German L.'

_publ_section_title
;
 Substituent effect on the packing architecture of adamantane and
 memantine derivatives of sulfonamide molecular crystals
;
_journal_issue 2
_journal_name_full CrystEngComm
_journal_page_first 349
_journal_page_last 360
_journal_paper_doi 10.1039/C9CE01750J
_journal_volume 22
_journal_year 2020
_chemical_absolute_configuration ad
_chemical_formula_moiety 'C18 H24 N2 O3 S, 2(H2 O)'
_chemical_formula_sum 'C18 H28 N2 O5 S'
_chemical_formula_weight 384.48
_space_group_IT_number 7
_space_group_name_Hall 'P -2yac'
_space_group_name_H-M_alt 'P 1 n 1'
_symmetry_cell_setting monoclinic
_symmetry_Int_Tables_number 7
_symmetry_space_group_name_Hall 'P -2yac'
_symmetry_space_group_name_H-M 'P 1 n 1'
_atom_sites_solution_hydrogens mixed
_audit_conform_dict_location ftp://ftp.iucr.org/pub/cif_core.dic
_audit_conform_dict_name cif_core.dic
_audit_conform_dict_version 2.4.3
_audit_creation_date 2017-04-04T20:40:05-00:00
_audit_creation_method 'WinGX routine CIF_UPDATE'
_audit_update_record
;
2019-10-31 deposited with the CCDC.	2019-12-03 downloaded from the CCDC.
;
_cell_angle_alpha 90
_cell_angle_beta 101.262(2)
_cell_angle_gamma 90
_cell_formula_units_Z 4
_cell_length_a 13.3372(6)
_cell_length_b 6.7727(3)
_cell_length_c 21.8857(10)
_cell_measurement_reflns_used 6300
_cell_measurement_temperature 120(2)
_cell_measurement_theta_max 29.21
_cell_measurement_theta_min 2.97
_cell_volume 1938.84(15)
_computing_cell_refinement 'Bruker SAINT'
_computing_data_collection 'Bruker APEX2'
_computing_data_reduction 'Bruker SAINT'
_computing_molecular_graphics 'Bruker SHELXTL'
_computing_publication_material 'Bruker SHELXTL'
_computing_structure_refinement 'SHELXL-2016/6 (Sheldrick, 2016)'
_computing_structure_solution 'SHELXS-2016 (Sheldrick, 2015)'
_diffrn_ambient_temperature 120(2)
_diffrn_measured_fraction_theta_full 0.999
_diffrn_measured_fraction_theta_max 0.993
_diffrn_measurement_device_type 'Bruker APEX-II CCD'
_diffrn_measurement_method '\f and \w scans'
_diffrn_radiation_monochromator graphite
_diffrn_radiation_type MoK\a
_diffrn_radiation_wavelength 0.71073
_diffrn_reflns_av_R_equivalents 0.042
_diffrn_reflns_av_unetI/netI 0.0627
_diffrn_reflns_Laue_measured_fraction_full 0.999
_diffrn_reflns_Laue_measured_fraction_max 0.993
_diffrn_reflns_limit_h_max 18
_diffrn_reflns_limit_h_min -18
_diffrn_reflns_limit_k_max 9
_diffrn_reflns_limit_k_min -9
_diffrn_reflns_limit_l_max 31
_diffrn_reflns_limit_l_min -31
_diffrn_reflns_number 26492
_diffrn_reflns_point_group_measured_fraction_full 0.999
_diffrn_reflns_point_group_measured_fraction_max 0.978
_diffrn_reflns_theta_full 25.242
_diffrn_reflns_theta_max 30.525
_diffrn_reflns_theta_min 2.966
_diffrn_standards_number 0
_exptl_absorpt_coefficient_mu 0.198
_exptl_absorpt_correction_T_max 0.7461
_exptl_absorpt_correction_T_min 0.6317
_exptl_absorpt_correction_type multi-scan
_exptl_absorpt_process_details 'SADABS 2014/5'
_exptl_crystal_colour colourless
_exptl_crystal_density_diffrn 1.317
_exptl_crystal_description block
_exptl_crystal_F_000 824
_exptl_crystal_size_max 0.28
_exptl_crystal_size_mid 0.16
_exptl_crystal_size_min 0.14
_refine_diff_density_max 0.406
_refine_diff_density_min -0.289
_refine_diff_density_rms 0.055
_refine_ls_abs_structure_details
;
 Flack x determined using 3707 quotients [(I+)-(I-)]/[(I+)+(I-)]
 (Parsons, Flack and Wagner, Acta Cryst. B69 (2013) 249-259).
;
_refine_ls_abs_structure_Flack 0.12(4)
_refine_ls_extinction_method none
_refine_ls_goodness_of_fit_ref 0.986
_refine_ls_hydrogen_treatment mixed
_refine_ls_matrix_type full
_refine_ls_number_parameters 519
_refine_ls_number_reflns 11607
_refine_ls_number_restraints 2
_refine_ls_restrained_S_all 0.986
_refine_ls_R_factor_all 0.0659
_refine_ls_R_factor_gt 0.0476
_refine_ls_shift/su_max 0
_refine_ls_shift/su_mean 0
_refine_ls_structure_factor_coef Fsqd
_refine_ls_weighting_details 'w=1/[\s^2^(Fo^2^)+(0.0600P)^2^] where P=(Fo^2^+2Fc^2^)/3'
_refine_ls_weighting_scheme calc
_refine_ls_wR_factor_gt 0.1037
_refine_ls_wR_factor_ref 0.1121
_reflns_Friedel_coverage 0.968
_reflns_Friedel_fraction_full 0.999
_reflns_Friedel_fraction_max 0.963
_reflns_number_gt 9385
_reflns_number_total 11607
_reflns_threshold_expression 'I > 2\s(I)'
_cod_data_source_file c9ce01750j2.cif
_cod_data_source_block 18_2H2O
_cod_depositor_comments 'Adding full bibliography for 7239687--7239699.cif.'
_cod_original_sg_symbol_H-M 'P n'
_cod_database_code 7239696

loop_
_symmetry_equiv_pos_as_xyz
'x, y, z'
'x+1/2, -y, z+1/2'

loop_
_atom_site_label
_atom_site_type_symbol
_atom_site_fract_x
_atom_site_fract_y
_atom_site_fract_z
_atom_site_U_iso_or_equiv
_atom_site_adp_type
_atom_site_occupancy
_atom_site_site_symmetry_order
_atom_site_calc_flag
_atom_site_refinement_flags_posn
_atom_site_refinement_flags_adp
S1 S 0.63545(5) 0.14710(11) 0.30384(3) 0.01769(16) Uani 1 1 d . .
S2 S -0.13588(5) 0.63444(11) 0.19559(3) 0.01658(15) Uani 1 1 d . .
O1 O 0.60929(18) 0.3513(3) 0.31229(11) 0.0244(5) Uani 1 1 d . .
O2 O 0.68780(17) 0.0969(4) 0.25429(10) 0.0259(5) Uani 1 1 d . .
O3 O 0.91305(19) -0.4204(3) 0.54085(11) 0.0242(5) Uani 1 1 d . .
O4 O -0.24393(16) 0.6082(4) 0.19305(10) 0.0243(5) Uani 1 1 d . .
O5 O -0.09975(18) 0.8269(3) 0.18200(11) 0.0228(5) Uani 1 1 d . .
O6 O 0.07469(19) 0.1073(3) 0.45765(10) 0.0248(5) Uani 1 1 d . .
N1 N 0.53256(19) 0.0189(4) 0.29141(12) 0.0179(5) Uani 1 1 d . .
N2 N 0.9051(2) -0.0843(4) 0.54232(12) 0.0180(5) Uani 1 1 d . .
N3 N -0.10659(19) 0.4775(4) 0.14754(11) 0.0165(5) Uani 1 1 d . .
N4 N 0.0773(2) 0.4436(4) 0.45328(12) 0.0181(5) Uani 1 1 d . .
C1 C 0.4447(2) 0.0391(4) 0.32361(13) 0.0170(6) Uani 1 1 d . .
C2 C 0.4776(2) 0.0615(5) 0.39421(14) 0.0235(7) Uani 1 1 d . .
H2A H 0.51889 0.182909 0.404013 0.028 Uiso 1 1 calc R U
H2B H 0.520076 -0.052782 0.411527 0.028 Uiso 1 1 calc R U
C3 C 0.3816(3) 0.0730(6) 0.42373(17) 0.0337(8) Uani 1 1 d . .
H3A H 0.403045 0.088197 0.469889 0.04 Uiso 1 1 calc R U
C4 C 0.3196(3) -0.1181(6) 0.40925(18) 0.0354(9) Uani 1 1 d . .
H4A H 0.361958 -0.232756 0.426433 0.043 Uiso 1 1 calc R U
H4B H 0.258828 -0.113742 0.428924 0.043 Uiso 1 1 calc R U
C5 C 0.2861(3) -0.1405(5) 0.33897(18) 0.0306(8) Uani 1 1 d . .
H5A H 0.245415 -0.264558 0.329413 0.037 Uiso 1 1 calc R U
C6 C 0.3816(3) -0.1504(5) 0.30928(16) 0.0256(7) Uani 1 1 d . .
H6A H 0.42378 -0.265823 0.32593 0.031 Uiso 1 1 calc R U
H6B H 0.360587 -0.166767 0.263624 0.031 Uiso 1 1 calc R U
C7 C 0.2205(3) 0.0374(6) 0.3128(2) 0.0356(9) Uani 1 1 d . .
H7A H 0.197694 0.022822 0.26721 0.043 Uiso 1 1 calc R U
H7B H 0.159096 0.04428 0.331877 0.043 Uiso 1 1 calc R U
C8 C 0.2830(3) 0.2263(6) 0.3271(2) 0.0346(9) Uani 1 1 d . .
H8A H 0.240324 0.342367 0.309986 0.042 Uiso 1 1 calc R U
C9 C 0.3779(3) 0.2147(5) 0.29670(18) 0.0272(7) Uani 1 1 d . .
H9A H 0.356163 0.1989 0.251061 0.033 Uiso 1 1 calc R U
H9B H 0.417767 0.33852 0.304742 0.033 Uiso 1 1 calc R U
C10 C 0.3176(3) 0.2498(6) 0.3974(2) 0.0411(10) Uani 1 1 d . .
H10A H 0.358315 0.372181 0.406591 0.049 Uiso 1 1 calc R U
H10B H 0.257083 0.260391 0.417207 0.049 Uiso 1 1 calc R U
C11 C 0.7156(2) 0.0734(4) 0.37388(13) 0.0165(6) Uani 1 1 d . .
C12 C 0.7455(2) 0.2123(5) 0.42094(14) 0.0202(6) Uani 1 1 d . .
H12A H 0.722636 0.345168 0.415514 0.024 Uiso 1 1 calc R U
C13 C 0.8088(2) 0.1536(5) 0.47555(15) 0.0219(6) Uani 1 1 d . .
H13A H 0.830504 0.247999 0.507516 0.026 Uiso 1 1 calc R U
C14 C 0.8416(2) -0.0414(4) 0.48466(13) 0.0159(6) Uani 1 1 d . .
C15 C 0.8131(2) -0.1792(4) 0.43684(14) 0.0202(6) Uani 1 1 d . .
H15A H 0.836845 -0.311474 0.442109 0.024 Uiso 1 1 calc R U
C16 C 0.7498(2) -0.1214(5) 0.38160(14) 0.0202(6) Uani 1 1 d . .
H16A H 0.729821 -0.214499 0.349035 0.024 Uiso 1 1 calc R U
C17 C 0.9358(2) -0.2623(4) 0.56750(14) 0.0187(6) Uani 1 1 d . .
C18 C 0.9995(3) -0.2513(5) 0.63236(16) 0.0248(7) Uani 1 1 d . .
H18A H 1.021388 -0.114606 0.641714 0.037 Uiso 1 1 calc R U
H18B H 1.059824 -0.335993 0.635084 0.037 Uiso 1 1 calc R U
H18C H 0.958848 -0.296108 0.662467 0.037 Uiso 1 1 calc R U
C19 C -0.0084(2) 0.4621(4) 0.12542(14) 0.0178(6) Uani 1 1 d . .
C20 C -0.0099(3) 0.2602(5) 0.09362(18) 0.0312(8) Uani 1 1 d . .
H20A H -0.070474 0.250805 0.059459 0.037 Uiso 1 1 calc R U
H20B H -0.014728 0.154398 0.124121 0.037 Uiso 1 1 calc R U
C21 C 0.0884(3) 0.2322(6) 0.0671(2) 0.0403(10) Uani 1 1 d . .
H21A H 0.087386 0.099662 0.046851 0.048 Uiso 1 1 calc R U
C22 C 0.1805(3) 0.2470(7) 0.1204(2) 0.0470(11) Uani 1 1 d . .
H22A H 0.244028 0.226393 0.104196 0.056 Uiso 1 1 calc R U
H22B H 0.176455 0.142877 0.151543 0.056 Uiso 1 1 calc R U
C23 C 0.1833(3) 0.4497(7) 0.15123(19) 0.0375(9) Uani 1 1 d . .
H23A H 0.24484 0.459833 0.185513 0.045 Uiso 1 1 calc R U
C24 C 0.0850(2) 0.4767(6) 0.17801(16) 0.0275(7) Uani 1 1 d . .
H24A H 0.081613 0.373431 0.209552 0.033 Uiso 1 1 calc R U
H24B H 0.086148 0.607168 0.198545 0.033 Uiso 1 1 calc R U
C25 C -0.0036(3) 0.6230(5) 0.07640(17) 0.0281(7) Uani 1 1 d . .
H25A H -0.003335 0.755186 0.095759 0.034 Uiso 1 1 calc R U
H25B H -0.0644 0.613699 0.042388 0.034 Uiso 1 1 calc R U
C26 C 0.0948(3) 0.5952(6) 0.04973(18) 0.0363(9) Uani 1 1 d . .
H26A H 0.098572 0.700479 0.018223 0.044 Uiso 1 1 calc R U
C27 C 0.0926(3) 0.3944(7) 0.01902(19) 0.0425(10) Uani 1 1 d . .
H27A H 0.15454 0.377311 0.000921 0.051 Uiso 1 1 calc R U
H27B H 0.032015 0.384632 -0.015124 0.051 Uiso 1 1 calc R U
C28 C 0.1866(3) 0.6120(6) 0.1029(2) 0.0408(10) Uani 1 1 d . .
H28A H 0.18652 0.743053 0.12294 0.049 Uiso 1 1 calc R U
H28B H 0.25039 0.599935 0.08642 0.049 Uiso 1 1 calc R U
C29 C -0.0727(2) 0.5752(4) 0.27188(13) 0.0170(6) Uani 1 1 d . .
C30 C -0.0811(2) 0.3850(4) 0.29440(14) 0.0207(6) Uani 1 1 d . .
H30A H -0.120357 0.288732 0.268588 0.025 Uiso 1 1 calc R U
C31 C -0.0324(2) 0.3354(4) 0.35447(15) 0.0199(6) Uani 1 1 d . .
H31A H -0.037986 0.205473 0.369834 0.024 Uiso 1 1 calc R U
C32 C 0.0253(2) 0.4792(4) 0.39235(13) 0.0170(6) Uani 1 1 d . .
C33 C 0.0303(3) 0.6708(5) 0.36966(15) 0.0219(6) Uani 1 1 d . .
H33A H 0.067189 0.769494 0.395621 0.026 Uiso 1 1 calc R U
C34 C -0.0181(2) 0.7180(5) 0.30942(15) 0.0211(6) Uani 1 1 d . .
H34A H -0.013727 0.848209 0.294036 0.025 Uiso 1 1 calc R U
C35 C 0.1003(2) 0.2673(5) 0.48217(14) 0.0191(6) Uani 1 1 d . .
C36 C 0.1639(3) 0.2826(5) 0.54689(15) 0.0280(7) Uani 1 1 d . .
H36A H 0.169501 0.421435 0.559742 0.042 Uiso 1 1 calc R U
H36B H 0.232264 0.229214 0.547177 0.042 Uiso 1 1 calc R U
H36C H 0.131287 0.207148 0.575878 0.042 Uiso 1 1 calc R U
O7 O 0.57532(19) 0.6668(3) 0.23274(11) 0.0191(5) Uani 1 1 d . .
O8 O 0.9500(2) 0.2517(4) 0.61770(14) 0.0382(7) Uani 1 1 d . .
O9 O -0.23628(17) 0.1373(3) 0.14410(10) 0.0197(4) Uani 1 1 d . .
O10 O 0.1522(2) 0.7796(4) 0.52291(12) 0.0300(6) Uani 1 1 d . .
H1 H 0.540(3) -0.093(6) 0.2760(18) 0.022(9) Uiso 1 1 d . .
H2 H 0.927(3) 0.012(5) 0.5641(16) 0.014(9) Uiso 1 1 d . .
H3 H -0.148(3) 0.371(6) 0.1473(19) 0.031(11) Uiso 1 1 d . .
H4 H 0.102(3) 0.538(6) 0.4725(16) 0.015(9) Uiso 1 1 d . .
H5 H 0.629(3) 0.676(6) 0.226(2) 0.029(12) Uiso 1 1 d . .
H6 H 0.572(3) 0.563(6) 0.255(2) 0.030(11) Uiso 1 1 d . .
H7 H 0.943(4) 0.347(7) 0.597(2) 0.048(14) Uiso 1 1 d . .
H8 H 0.991(3) 0.263(6) 0.649(2) 0.033(12) Uiso 1 1 d . .
H9 H -0.198(3) 0.029(7) 0.1516(19) 0.033(11) Uiso 1 1 d . .
H10 H -0.269(4) 0.141(6) 0.174(2) 0.040(12) Uiso 1 1 d . .
H11 H 0.128(3) 0.883(6) 0.5028(19) 0.031(11) Uiso 1 1 d . .
H12 H 0.184(3) 0.796(6) 0.5615(19) 0.021(9) Uiso 1 1 d . .

loop_
_atom_site_aniso_label
_atom_site_aniso_U_11
_atom_site_aniso_U_22
_atom_site_aniso_U_33
_atom_site_aniso_U_23
_atom_site_aniso_U_13
_atom_site_aniso_U_12
S1 0.0199(4) 0.0188(4) 0.0140(3) 0.0028(3) 0.0022(3) -0.0015(3)
S2 0.0177(3) 0.0172(3) 0.0145(3) 0.0017(3) 0.0022(3) 0.0038(3)
O1 0.0289(13) 0.0160(10) 0.0259(12) 0.0042(9) -0.0007(10) -0.0016(9)
O2 0.0240(12) 0.0375(14) 0.0169(10) 0.0026(10) 0.0057(9) -0.0030(10)
O3 0.0325(13) 0.0165(10) 0.0202(11) -0.0026(9) -0.0029(9) -0.0021(9)
O4 0.0185(11) 0.0340(13) 0.0204(11) 0.0003(9) 0.0035(9) 0.0059(9)
O5 0.0304(13) 0.0161(10) 0.0210(11) 0.0040(9) 0.0025(10) 0.0031(9)
O6 0.0346(13) 0.0170(11) 0.0191(11) 0.0014(9) -0.0036(10) -0.0020(9)
N1 0.0194(12) 0.0167(12) 0.0173(12) -0.0042(10) 0.0026(10) -0.0002(10)
N2 0.0202(13) 0.0147(12) 0.0172(12) -0.0023(10) -0.0010(10) -0.0014(10)
N3 0.0159(12) 0.0181(12) 0.0163(11) -0.0007(10) 0.0048(9) 0.0006(10)
N4 0.0252(14) 0.0143(12) 0.0131(11) -0.0009(10) -0.0005(10) 0.0008(11)
C1 0.0164(14) 0.0173(14) 0.0176(14) -0.0004(11) 0.0042(11) 0.0010(11)
C2 0.0229(16) 0.0310(17) 0.0172(14) -0.0021(13) 0.0055(12) -0.0016(13)
C3 0.0301(19) 0.051(2) 0.0238(17) -0.0099(17) 0.0143(15) -0.0050(17)
C4 0.0318(19) 0.044(2) 0.0348(19) 0.0081(17) 0.0161(16) -0.0008(16)
C5 0.0236(17) 0.0302(19) 0.039(2) -0.0015(16) 0.0099(15) -0.0069(14)
C6 0.0251(16) 0.0227(16) 0.0302(17) -0.0044(14) 0.0082(14) -0.0042(13)
C7 0.0190(17) 0.047(2) 0.041(2) 0.0041(18) 0.0066(15) 0.0008(16)
C8 0.0256(18) 0.0284(18) 0.052(2) 0.0048(17) 0.0123(17) 0.0085(15)
C9 0.0229(16) 0.0248(16) 0.0344(19) 0.0056(14) 0.0070(14) 0.0069(13)
C10 0.034(2) 0.043(2) 0.054(3) -0.0159(19) 0.026(2) -0.0007(17)
C11 0.0166(14) 0.0177(13) 0.0148(13) 0.0004(11) 0.0017(11) -0.0011(11)
C12 0.0240(16) 0.0160(14) 0.0193(14) -0.0025(11) 0.0014(12) -0.0001(12)
C13 0.0235(16) 0.0206(15) 0.0196(14) -0.0047(12) -0.0009(12) -0.0001(12)
C14 0.0133(13) 0.0183(14) 0.0158(13) -0.0010(11) 0.0020(11) -0.0013(11)
C15 0.0248(16) 0.0157(14) 0.0186(14) -0.0019(11) 0.0002(12) 0.0013(12)
C16 0.0223(15) 0.0193(15) 0.0177(14) -0.0042(11) 0.0005(12) -0.0020(12)
C17 0.0185(15) 0.0190(15) 0.0179(14) 0.0007(12) 0.0019(12) -0.0004(11)
C18 0.0280(18) 0.0232(16) 0.0202(16) 0.0007(13) -0.0027(13) -0.0007(13)
C19 0.0171(14) 0.0196(14) 0.0182(13) 0.0028(12) 0.0069(11) 0.0042(11)
C20 0.038(2) 0.0261(17) 0.0335(19) -0.0052(15) 0.0157(16) -0.0001(15)
C21 0.050(2) 0.033(2) 0.046(2) -0.0048(18) 0.029(2) 0.0041(18)
C22 0.035(2) 0.050(3) 0.062(3) 0.015(2) 0.024(2) 0.0200(19)
C23 0.0240(18) 0.052(3) 0.037(2) 0.0096(19) 0.0072(16) 0.0056(17)
C24 0.0210(16) 0.037(2) 0.0239(16) 0.0045(15) 0.0034(13) 0.0024(14)
C25 0.0310(18) 0.0284(17) 0.0263(17) 0.0092(14) 0.0091(14) 0.0045(14)
C26 0.039(2) 0.039(2) 0.035(2) 0.0148(17) 0.0186(18) 0.0039(17)
C27 0.043(2) 0.058(3) 0.0309(19) -0.0014(19) 0.0182(18) 0.007(2)
C28 0.032(2) 0.044(2) 0.052(2) 0.0019(19) 0.0207(19) -0.0017(17)
C29 0.0173(14) 0.0190(14) 0.0143(13) -0.0008(11) 0.0020(11) 0.0013(11)
C30 0.0248(16) 0.0176(14) 0.0176(14) -0.0028(12) -0.0013(12) -0.0042(12)
C31 0.0227(15) 0.0159(14) 0.0200(14) 0.0004(11) 0.0012(12) -0.0029(12)
C32 0.0176(14) 0.0178(14) 0.0156(13) -0.0010(11) 0.0034(11) 0.0008(11)
C33 0.0286(17) 0.0152(14) 0.0198(15) -0.0018(11) -0.0005(13) -0.0030(12)
C34 0.0268(17) 0.0154(14) 0.0197(15) 0.0007(11) 0.0012(12) -0.0020(12)
C35 0.0199(15) 0.0202(15) 0.0163(14) 0.0020(11) 0.0012(11) -0.0004(12)
C36 0.040(2) 0.0215(16) 0.0185(15) 0.0016(12) -0.0051(14) -0.0002(14)
O7 0.0207(12) 0.0167(11) 0.0203(11) 0.0019(9) 0.0053(9) 0.0022(9)
O8 0.0562(19) 0.0152(12) 0.0322(15) -0.0020(11) -0.0182(14) -0.0006(11)
O9 0.0233(11) 0.0184(11) 0.0178(10) 0.0019(9) 0.0049(9) 0.0028(9)
O10 0.0488(16) 0.0167(11) 0.0191(12) -0.0015(10) -0.0065(11) -0.0012(11)

loop_
_atom_type_symbol
_atom_type_description
_atom_type_scat_dispersion_real
_atom_type_scat_dispersion_imag
_atom_type_scat_source
C C 0.0033 0.0016 'International Tables Vol C Tables 4.2.6.8 and 6.1.1.4'
H H 0 0 'International Tables Vol C Tables 4.2.6.8 and 6.1.1.4'
N N 0.0061 0.0033 'International Tables Vol C Tables 4.2.6.8 and 6.1.1.4'
O O 0.0106 0.006 'International Tables Vol C Tables 4.2.6.8 and 6.1.1.4'
S S 0.1246 0.1234 'International Tables Vol C Tables 4.2.6.8 and 6.1.1.4'

loop_
_geom_angle_atom_site_label_1
_geom_angle_atom_site_label_2
_geom_angle_atom_site_label_3
_geom_angle
O2 S1 O1 119.08(14)
O2 S1 N1 105.63(14)
O1 S1 N1 108.66(14)
O2 S1 C11 106.71(14)
O1 S1 C11 106.26(14)
N1 S1 C11 110.39(14)
O5 S2 O4 118.39(14)
O5 S2 N3 109.36(14)
O4 S2 N3 105.30(14)
O5 S2 C29 106.51(14)
O4 S2 C29 107.30(14)
N3 S2 C29 109.83(14)
C1 N1 S1 126.7(2)
C1 N1 H1 116(3)
S1 N1 H1 113(3)
C17 N2 C14 129.1(3)
C17 N2 H2 115(2)
C14 N2 H2 116(2)
C19 N3 S2 127.3(2)
C19 N3 H3 121(3)
S2 N3 H3 108(3)
C35 N4 C32 128.3(3)
C35 N4 H4 115(3)
C32 N4 H4 116(3)
N1 C1 C2 113.0(2)
N1 C1 C6 106.1(2)
C2 C1 C6 109.1(3)
N1 C1 C9 110.0(2)
C2 C1 C9 110.0(3)
C6 C1 C9 108.4(3)
C1 C2 C3 109.3(3)
C1 C2 H2A 109.8
C3 C2 H2A 109.8
C1 C2 H2B 109.8
C3 C2 H2B 109.8
H2A C2 H2B 108.3
C10 C3 C4 110.3(3)
C10 C3 C2 109.4(3)
C4 C3 C2 109.1(3)
C10 C3 H3A 109.3
C4 C3 H3A 109.3
C2 C3 H3A 109.3
C5 C4 C3 109.4(3)
C5 C4 H4A 109.8
C3 C4 H4A 109.8
C5 C4 H4B 109.8
C3 C4 H4B 109.8
H4A C4 H4B 108.2
C4 C5 C7 109.4(3)
C4 C5 C6 109.1(3)
C7 C5 C6 109.6(3)
C4 C5 H5A 109.6
C7 C5 H5A 109.6
C6 C5 H5A 109.6
C1 C6 C5 110.1(3)
C1 C6 H6A 109.6
C5 C6 H6A 109.6
C1 C6 H6B 109.6
C5 C6 H6B 109.6
H6A C6 H6B 108.2
C8 C7 C5 109.4(3)
C8 C7 H7A 109.8
C5 C7 H7A 109.8
C8 C7 H7B 109.8
C5 C7 H7B 109.8
H7A C7 H7B 108.2
C7 C8 C10 109.8(3)
C7 C8 C9 109.3(3)
C10 C8 C9 109.2(3)
C7 C8 H8A 109.5
C10 C8 H8A 109.5
C9 C8 H8A 109.5
C1 C9 C8 109.7(3)
C1 C9 H9A 109.7
C8 C9 H9A 109.7
C1 C9 H9B 109.7
C8 C9 H9B 109.7
H9A C9 H9B 108.2
C3 C10 C8 109.7(3)
C3 C10 H10A 109.7
C8 C10 H10A 109.7
C3 C10 H10B 109.7
C8 C10 H10B 109.7
H10A C10 H10B 108.2
C12 C11 C16 120.6(3)
C12 C11 S1 119.3(2)
C16 C11 S1 120.1(2)
C13 C12 C11 118.9(3)
C13 C12 H12A 120.5
C11 C12 H12A 120.5
C12 C13 C14 121.2(3)
C12 C13 H13A 119.4
C14 C13 H13A 119.4
C13 C14 C15 119.6(3)
C13 C14 N2 116.2(3)
C15 C14 N2 124.2(3)
C16 C15 C14 119.6(3)
C16 C15 H15A 120.2
C14 C15 H15A 120.2
C15 C16 C11 120.0(3)
C15 C16 H16A 120
C11 C16 H16A 120
O3 C17 N2 123.7(3)
O3 C17 C18 122.1(3)
N2 C17 C18 114.1(3)
C17 C18 H18A 109.5
C17 C18 H18B 109.5
H18A C18 H18B 109.5
C17 C18 H18C 109.5
H18A C18 H18C 109.5
H18B C18 H18C 109.5
N3 C19 C24 113.1(2)
N3 C19 C20 106.1(3)
C24 C19 C20 109.7(3)
N3 C19 C25 109.7(2)
C24 C19 C25 109.9(3)
C20 C19 C25 108.3(3)
C19 C20 C21 110.1(3)
C19 C20 H20A 109.6
C21 C20 H20A 109.6
C19 C20 H20B 109.6
C21 C20 H20B 109.6
H20A C20 H20B 108.2
C22 C21 C27 110.3(4)
C22 C21 C20 108.8(3)
C27 C21 C20 108.5(3)
C22 C21 H21A 109.8
C27 C21 H21A 109.8
C20 C21 H21A 109.8
C21 C22 C23 110.2(3)
C21 C22 H22A 109.6
C23 C22 H22A 109.6
C21 C22 H22B 109.6
C23 C22 H22B 109.6
H22A C22 H22B 108.1
C22 C23 C28 110.0(3)
C22 C23 C24 108.9(3)
C28 C23 C24 108.5(3)
C22 C23 H23A 109.8
C28 C23 H23A 109.8
C24 C23 H23A 109.8
C19 C24 C23 109.5(3)
C19 C24 H24A 109.8
C23 C24 H24A 109.8
C19 C24 H24B 109.8
C23 C24 H24B 109.8
H24A C24 H24B 108.2
C19 C25 C26 109.3(3)
C19 C25 H25A 109.8
C26 C25 H25A 109.8
C19 C25 H25B 109.8
C26 C25 H25B 109.8
H25A C25 H25B 108.3
C27 C26 C28 110.5(3)
C27 C26 C25 109.4(3)
C28 C26 C25 108.5(3)
C27 C26 H26A 109.5
C28 C26 H26A 109.5
C25 C26 H26A 109.5
C26 C27 C21 109.8(3)
C26 C27 H27A 109.7
C21 C27 H27A 109.7
C26 C27 H27B 109.7
C21 C27 H27B 109.7
H27A C27 H27B 108.2
C26 C28 C23 110.3(3)
C26 C28 H28A 109.6
C23 C28 H28A 109.6
C26 C28 H28B 109.6
C23 C28 H28B 109.6
H28A C28 H28B 108.1
C34 C29 C30 120.5(3)
C34 C29 S2 120.2(2)
C30 C29 S2 119.3(2)
C31 C30 C29 120.3(3)
C31 C30 H30A 119.9
C29 C30 H30A 119.9
C30 C31 C32 119.4(3)
C30 C31 H31A 120.3
C32 C31 H31A 120.3
C33 C32 N4 116.7(3)
C33 C32 C31 119.5(3)
N4 C32 C31 123.7(3)
C34 C33 C32 120.4(3)
C34 C33 H33A 119.8
C32 C33 H33A 119.8
C29 C34 C33 119.8(3)
C29 C34 H34A 120.1
C33 C34 H34A 120.1
O6 C35 N4 123.7(3)
O6 C35 C36 121.9(3)
N4 C35 C36 114.3(3)
C35 C36 H36A 109.5
C35 C36 H36B 109.5
H36A C36 H36B 109.5
C35 C36 H36C 109.5
H36A C36 H36C 109.5
H36B C36 H36C 109.5
H5 O7 H6 109(4)
H7 O8 H8 114(5)
H9 O9 H10 104(4)
H11 O10 H12 117(4)

loop_
_geom_bond_atom_site_label_1
_geom_bond_atom_site_label_2
_geom_bond_distance
S1 O2 1.440(2)
S1 O1 1.447(2)
S1 N1 1.602(3)
S1 C11 1.761(3)
S2 O5 1.441(2)
S2 O4 1.442(2)
S2 N3 1.596(3)
S2 C29 1.763(3)
O3 C17 1.229(4)
O6 C35 1.228(4)
N1 C1 1.487(4)
N1 H1 0.84(4)
N2 C17 1.355(4)
N2 C14 1.406(4)
N2 H2 0.83(4)
N3 C19 1.485(4)
N3 H3 0.90(4)
N4 C35 1.358(4)
N4 C32 1.399(4)
N4 H4 0.80(4)
C1 C2 1.529(4)
C1 C6 1.533(4)
C1 C9 1.533(4)
C2 C3 1.544(5)
C2 H2A 0.99
C2 H2B 0.99
C3 C10 1.517(6)
C3 C4 1.536(6)
C3 H3A 1
C4 C5 1.523(6)
C4 H4A 0.99
C4 H4B 0.99
C5 C7 1.533(5)
C5 C6 1.540(5)
C5 H5A 1
C6 H6A 0.99
C6 H6B 0.99
C7 C8 1.526(6)
C7 H7A 0.99
C7 H7B 0.99
C8 C10 1.526(6)
C8 C9 1.542(5)
C8 H8A 1
C9 H9A 0.99
C9 H9B 0.99
C10 H10A 0.99
C10 H10B 0.99
C11 C12 1.394(4)
C11 C16 1.396(4)
C12 C13 1.380(4)
C12 H12A 0.95
C13 C14 1.393(4)
C13 H13A 0.95
C14 C15 1.398(4)
C15 C16 1.389(4)
C15 H15A 0.95
C16 H16A 0.95
C17 C18 1.507(4)
C18 H18A 0.98
C18 H18B 0.98
C18 H18C 0.98
C19 C24 1.526(4)
C19 C20 1.533(5)
C19 C25 1.540(4)
C20 C21 1.545(5)
C20 H20A 0.99
C20 H20B 0.99
C21 C22 1.522(7)
C21 C27 1.530(6)
C21 H21A 1
C22 C23 1.527(7)
C22 H22A 0.99
C22 H22B 0.99
C23 C28 1.531(6)
C23 C24 1.548(5)
C23 H23A 1
C24 H24A 0.99
C24 H24B 0.99
C25 C26 1.549(5)
C25 H25A 0.99
C25 H25B 0.99
C26 C27 1.515(6)
C26 C28 1.520(6)
C26 H26A 1
C27 H27A 0.99
C27 H27B 0.99
C28 H28A 0.99
C28 H28B 0.99
C29 C34 1.381(4)
C29 C30 1.391(4)
C30 C31 1.389(4)
C30 H30A 0.95
C31 C32 1.407(4)
C31 H31A 0.95
C32 C33 1.396(4)
C33 C34 1.387(4)
C33 H33A 0.95
C34 H34A 0.95
C35 C36 1.506(4)
C36 H36A 0.98
C36 H36B 0.98
C36 H36C 0.98
O7 H5 0.76(5)
O7 H6 0.86(4)
O8 H7 0.78(5)
O8 H8 0.80(5)
O9 H9 0.89(5)
O9 H10 0.85(5)
O10 H11 0.85(4)
O10 H12 0.87(4)

loop_
_geom_hbond_atom_site_label_D
_geom_hbond_atom_site_label_H
_geom_hbond_atom_site_label_A
_geom_hbond_distance_DH
_geom_hbond_distance_HA
_geom_hbond_distance_DA
_geom_hbond_angle_DHA
_geom_hbond_site_symmetry_A
C9 H9B O1 0.99 2.53 3.176(4) 122.8 .
C13 H13A O3 0.95 2.54 3.395(4) 149 1_565
C13 H13A O8 0.95 2.62 3.373(4) 136.7 .
C15 H15A O3 0.95 2.32 2.906(4) 119.2 .
C18 H18A O8 0.98 2.67 3.473(4) 139.1 .
C25 H25A O5 0.99 2.53 3.170(4) 122.2 .
C31 H31A O6 0.95 2.29 2.875(4) 118.7 .
C33 H33A O6 0.95 2.65 3.515(4) 151.2 1_565
C36 H36A O10 0.98 2.55 3.405(4) 145.5 .
N1 H1 O7 0.84(4) 1.98(4) 2.819(3) 170(4) 1_545
N2 H2 O8 0.83(4) 1.99(4) 2.806(4) 168(3) .
N3 H3 O9 0.90(4) 1.97(4) 2.873(3) 178(4) .
N4 H4 O10 0.80(4) 2.01(4) 2.811(4) 175(4) .
O7 H5 O4 0.76(5) 2.02(5) 2.746(3) 159(4) 1_655
O7 H6 O1 0.86(4) 1.90(4) 2.737(3) 162(4) .
O8 H7 O3 0.78(5) 1.99(5) 2.771(4) 175(5) 1_565
O8 H8 O7 0.80(5) 2.00(5) 2.792(4) 168(4) 2_565
O9 H9 S2 0.89(5) 2.91(5) 3.751(2) 159(3) 1_545
O9 H9 O5 0.89(5) 1.92(5) 2.799(3) 168(4) 1_545
O9 H10 O2 0.85(5) 1.98(5) 2.805(3) 163(4) 1_455
O10 H11 O6 0.85(4) 1.88(4) 2.731(3) 179(4) 1_565
O10 H12 O9 0.87(4) 1.96(4) 2.833(3) 172(4) 2_565

loop_
_geom_torsion_atom_site_label_1
_geom_torsion_atom_site_label_2
_geom_torsion_atom_site_label_3
_geom_torsion_atom_site_label_4
_geom_torsion
O2 S1 N1 C1 -170.0(2)
O1 S1 N1 C1 -41.2(3)
C11 S1 N1 C1 75.0(3)
O5 S2 N3 C19 42.2(3)
O4 S2 N3 C19 170.4(2)
C29 S2 N3 C19 -74.4(3)
S1 N1 C1 C2 -44.5(4)
S1 N1 C1 C6 -164.0(2)
S1 N1 C1 C9 78.9(3)
N1 C1 C2 C3 -177.8(3)
C6 C1 C2 C3 -59.9(4)
C9 C1 C2 C3 58.9(4)
C1 C2 C3 C10 -60.1(4)
C1 C2 C3 C4 60.7(4)
C10 C3 C4 C5 59.3(4)
C2 C3 C4 C5 -60.9(4)
C3 C4 C5 C7 -59.5(4)
C3 C4 C5 C6 60.3(4)
N1 C1 C6 C5 -178.1(3)
C2 C1 C6 C5 59.9(3)
C9 C1 C6 C5 -59.9(3)
C4 C5 C6 C1 -60.1(4)
C7 C5 C6 C1 59.7(4)
C4 C5 C7 C8 60.2(4)
C6 C5 C7 C8 -59.3(4)
C5 C7 C8 C10 -59.9(4)
C5 C7 C8 C9 60.0(4)
N1 C1 C9 C8 176.2(3)
C2 C1 C9 C8 -58.7(4)
C6 C1 C9 C8 60.5(4)
C7 C8 C9 C1 -61.1(4)
C10 C8 C9 C1 59.2(4)
C4 C3 C10 C8 -58.8(4)
C2 C3 C10 C8 61.2(4)
C7 C8 C10 C3 59.2(4)
C9 C8 C10 C3 -60.7(4)
O2 S1 C11 C12 123.7(3)
O1 S1 C11 C12 -4.3(3)
N1 S1 C11 C12 -122.0(3)
O2 S1 C11 C16 -55.3(3)
O1 S1 C11 C16 176.7(2)
N1 S1 C11 C16 59.0(3)
C16 C11 C12 C13 -0.6(5)
S1 C11 C12 C13 -179.6(3)
C11 C12 C13 C14 -1.1(5)
C12 C13 C14 C15 2.4(5)
C12 C13 C14 N2 -179.4(3)
C17 N2 C14 C13 169.4(3)
C17 N2 C14 C15 -12.5(5)
C13 C14 C15 C16 -2.0(5)
N2 C14 C15 C16 179.9(3)
C14 C15 C16 C11 0.4(5)
C12 C11 C16 C15 0.9(5)
S1 C11 C16 C15 179.9(2)
C14 N2 C17 O3 2.2(5)
C14 N2 C17 C18 -176.7(3)
S2 N3 C19 C24 46.0(4)
S2 N3 C19 C20 166.2(2)
S2 N3 C19 C25 -77.1(3)
N3 C19 C20 C21 178.4(3)
C24 C19 C20 C21 -59.2(4)
C25 C19 C20 C21 60.7(4)
C19 C20 C21 C22 59.3(4)
C19 C20 C21 C27 -60.7(4)
C27 C21 C22 C23 58.4(4)
C20 C21 C22 C23 -60.5(4)
C21 C22 C23 C28 -57.7(4)
C21 C22 C23 C24 61.0(4)
N3 C19 C24 C23 177.4(3)
C20 C19 C24 C23 59.3(4)
C25 C19 C24 C23 -59.6(4)
C22 C23 C24 C19 -60.0(4)
C28 C23 C24 C19 59.7(4)
N3 C19 C25 C26 -175.4(3)
C24 C19 C25 C26 59.7(4)
C20 C19 C25 C26 -60.1(4)
C19 C25 C26 C27 60.7(4)
C19 C25 C26 C28 -59.9(4)
C28 C26 C27 C21 58.6(4)
C25 C26 C27 C21 -60.8(4)
C22 C21 C27 C26 -58.6(4)
C20 C21 C27 C26 60.4(4)
C27 C26 C28 C23 -58.4(4)
C25 C26 C28 C23 61.5(4)
C22 C23 C28 C26 57.7(4)
C24 C23 C28 C26 -61.3(4)
O5 S2 C29 C34 11.3(3)
O4 S2 C29 C34 -116.4(3)
N3 S2 C29 C34 129.7(3)
O5 S2 C29 C30 -170.6(3)
O4 S2 C29 C30 61.7(3)
N3 S2 C29 C30 -52.3(3)
C34 C29 C30 C31 -1.6(5)
S2 C29 C30 C31 -179.7(2)
C29 C30 C31 C32 0.1(5)
C35 N4 C32 C33 -166.8(3)
C35 N4 C32 C31 14.7(5)
C30 C31 C32 C33 1.8(5)
C30 C31 C32 N4 -179.8(3)
N4 C32 C33 C34 179.2(3)
C31 C32 C33 C34 -2.2(5)
C30 C29 C34 C33 1.2(5)
S2 C29 C34 C33 179.2(3)
C32 C33 C34 C29 0.8(5)
C32 N4 C35 O6 -1.9(5)
C32 N4 C35 C36 175.9(3)
